data_2008076
loop_
_publ_author_name
'Walsdorff, Christian'
'Park, Ki-Min'
'Oh, Jinho'
'Kim, Kimoon'

_publ_section_title
;
 1,3,5-Tris(cyanomethyl)-2,4,6-triethylbenzene
;
_journal_issue 1
_journal_name_full 'Acta Crystallographica Section C'
_journal_page_first 108
_journal_page_last 110
_journal_paper_doi 10.1107/S0108270198011615
_journal_volume 55
_journal_year 1999
_chemical_formula_sum 'C18 H21 N3'
_chemical_formula_weight 279.38
_chemical_name_systematic
;
2,4,6-Triethyl-1,3,5-benzenetriacetonitrile
;
_space_group_IT_number 2
_symmetry_cell_setting triclinic
_symmetry_space_group_name_Hall '-P 1'
_symmetry_space_group_name_H-M 'P -1'
_audit_creation_method SHELXTL
_cell_angle_alpha 112.1310(10)
_cell_angle_beta 96.6540(10)
_cell_angle_gamma 104.4370(10)
_cell_formula_units_Z 2
_cell_length_a 8.2898(2)
_cell_length_b 9.75200(10)
_cell_length_c 11.2391(3)
_cell_measurement_reflns_used 5009
_cell_measurement_temperature 296(2)
_cell_measurement_theta_max 28.32
_cell_measurement_theta_min 2.90
_cell_volume 792.47(3)
_computing_cell_refinement 'SAINT (Siemens, 1996)'
_computing_data_collection 'SMART (Siemens, 1996)'
_computing_data_reduction 'SHELXTL (Sheldrick, 1996)'
_computing_molecular_graphics SHELXTL
_computing_publication_material SHELXTL
_computing_structure_refinement SHELXTL
_computing_structure_solution SHELXTL
_diffrn_ambient_temperature 296(2)
_diffrn_measured_fraction_theta_full 0.921
_diffrn_measured_fraction_theta_max 0.921
_diffrn_measurement_device_type 'Siemens SMART CCD'
_diffrn_measurement_method '\f and \w scans'
_diffrn_radiation_monochromator graphite
_diffrn_radiation_source 'fine-focus sealed tube'
_diffrn_radiation_type MoK\a
_diffrn_radiation_wavelength 0.71073
_diffrn_reflns_av_R_equivalents 0.0412
_diffrn_reflns_av_sigmaI/netI 0.0366
_diffrn_reflns_limit_h_max 11
_diffrn_reflns_limit_h_min -11
_diffrn_reflns_limit_k_max 12
_diffrn_reflns_limit_k_min -12
_diffrn_reflns_limit_l_max 14
_diffrn_reflns_limit_l_min 0
_diffrn_reflns_number 5009
_diffrn_reflns_theta_full 28.32
_diffrn_reflns_theta_max 28.32
_diffrn_reflns_theta_min 2.90
_diffrn_standards_decay_% 0.14
_exptl_absorpt_coefficient_mu 0.070
_exptl_absorpt_correction_type none
_exptl_crystal_colour colourless
_exptl_crystal_density_diffrn 1.171
_exptl_crystal_density_meas ?
_exptl_crystal_density_method 'not measured'
_exptl_crystal_description block
_exptl_crystal_F_000 300
_exptl_crystal_size_max 0.55
_exptl_crystal_size_mid 0.50
_exptl_crystal_size_min 0.45
_refine_diff_density_max 0.216
_refine_diff_density_min -0.183
_refine_ls_extinction_method none
_refine_ls_goodness_of_fit_ref 1.072
_refine_ls_hydrogen_treatment mixed
_refine_ls_matrix_type full
_refine_ls_number_parameters 190
_refine_ls_number_reflns 3623
_refine_ls_number_restraints 0
_refine_ls_restrained_S_all 1.072
_refine_ls_R_factor_all 0.0589
_refine_ls_R_factor_gt 0.0505
_refine_ls_shift/su_max 0.000
_refine_ls_shift/su_mean 0.000
_refine_ls_structure_factor_coef Fsqd
_refine_ls_weighting_details 'calc w = 1/[\s^2^(Fo^2^)+(0.0612P)^2^+0.1751P] where P=(Fo^2^+2Fc^2^)/3'
_refine_ls_weighting_scheme calc
_refine_ls_wR_factor_ref 0.1464
_reflns_number_gt 3122
_reflns_number_total 3623
_reflns_threshold_expression I>2\s(I)
_cod_data_source_file gd1001.cif
_cod_data_source_block 1
_cod_depositor_comments
;
The following automatic conversions were performed:
'_symmetry_cell_setting' value 'Triclinic' changed to 'triclinic'
according to '/home/saulius/struct/CIF-dictionaries/cif_core.dic'
dictionary named 'cif_core.dic' version 2.4.1 from 2010-06-29.

Automatic conversion script
Id: cif_fix_enum 1527 2010-12-29 10:47:43Z saulius 

The following automatic conversions were performed:

'_exptl_crystal_density_meas' value 'not measured' was changed to '?'
- the value is perceived as not measured.

Automatic conversion script
Id: cif_fix_values 3008 2015-01-20 13:52:24Z robertas 
;
_cod_original_sg_symbol_H-M ' P -1'
_cod_database_code 2008076

loop_
_symmetry_equiv_pos_as_xyz
'x, y, z'
'-x, -y, -z'

loop_
_atom_site_label
_atom_site_fract_x
_atom_site_fract_y
_atom_site_fract_z
_atom_site_U_iso_or_equiv
_atom_site_adp_type
_atom_site_calc_flag
_atom_site_refinement_flags
_atom_site_occupancy
_atom_site_disorder_assembly
_atom_site_disorder_group
_atom_site_type_symbol
N1 0.9139(2) 0.98132(19) 0.80859(19) 0.0855(5) Uani d . 1 . . N
N2 -0.04551(17) 0.3518(2) 0.58037(17) 0.0727(4) Uani d . 1 . . N
N3 0.5511(3) 0.1465(2) 0.88825(19) 0.0847(5) Uani d . 1 . . N
C1 0.68654(15) 0.56140(15) 0.82535(12) 0.0393(3) Uani d . 1 . . C
C2 0.60890(15) 0.66714(13) 0.80815(11) 0.0362(3) Uani d . 1 . . C
C3 0.46379(14) 0.61725(13) 0.70613(11) 0.0354(3) Uani d . 1 . . C
C4 0.39621(14) 0.45757(14) 0.61996(11) 0.0368(3) Uani d . 1 . . C
C5 0.47028(16) 0.34905(13) 0.63602(12) 0.0398(3) Uani d . 1 . . C
C6 0.61567(16) 0.40241(14) 0.73865(13) 0.0399(3) Uani d . 1 . . C
C7 0.84025(19) 0.6194(2) 0.93949(16) 0.0584(4) Uani d . 1 . . C
H7A 0.9044 0.7249 0.9586 0.070 Uiso calc R 1 . . H
H7B 0.9134 0.5562 0.9141 0.070 Uiso calc R 1 . . H
C8 0.7877(3) 0.6138(2) 1.06372(17) 0.0726(5) Uani d . 1 . . C
H8A 0.8882 0.6513 1.1333 0.087 Uiso calc R 1 . . H
H8B 0.7254 0.5081 1.0456 0.087 Uiso calc R 1 . . H
H8C 0.7163 0.6784 1.0904 0.087 Uiso calc R 1 . . H
C9 0.68539(17) 0.84087(14) 0.90052(13) 0.0456(3) Uani d . 1 . . C
H9A 0.5958 0.8876 0.9092 0.055 Uiso calc R 1 . . H
H9B 0.7363 0.8527 0.9865 0.055 Uiso calc R 1 . . H
C10 0.81513(19) 0.92142(16) 0.85058(15) 0.0532(3) Uani d . 1 . . C
C11 0.38092(18) 0.73383(16) 0.69097(14) 0.0476(3) Uani d . 1 . . C
H11A 0.3269 0.6973 0.5995 0.057 Uiso calc R 1 . . H
H11B 0.4686 0.8317 0.7165 0.057 Uiso calc R 1 . . H
C12 0.2481(2) 0.7607(2) 0.77264(18) 0.0628(4) Uani d . 1 . . C
H12A 0.2006 0.8350 0.7584 0.075 Uiso calc R 1 . . H
H12B 0.3016 0.8001 0.8646 0.075 Uiso calc R 1 . . H
H12C 0.1584 0.6638 0.7464 0.075 Uiso calc R 1 . . H
C13 0.24015(16) 0.40231(17) 0.50702(13) 0.0477(3) Uani d . 1 . . C
H13A 0.2485 0.4799 0.4730 0.057 Uiso calc R 1 . . H
H13B 0.2403 0.3079 0.4370 0.057 Uiso calc R 1 . . H
C14 0.07907(16) 0.37359(16) 0.54772(14) 0.0478(3) Uani d . 1 . . C
C15 0.3921(2) 0.17586(16) 0.54558(16) 0.0587(4) Uani d . 1 . . C
H15A 0.3489 0.1643 0.4582 0.070 Uiso calc R 1 . . H
H15B 0.4807 0.1280 0.5414 0.070 Uiso calc R 1 . . H
C16 0.2483(2) 0.08936(18) 0.5883(2) 0.0691(5) Uani d . 1 . . C
H16A 0.2055 -0.0186 0.5266 0.083 Uiso calc R 1 . . H
H16B 0.1576 0.1345 0.5907 0.083 Uiso calc R 1 . . H
H16C 0.2909 0.0974 0.6746 0.083 Uiso calc R 1 . . H
C17 0.6993(2) 0.28652(18) 0.75650(17) 0.0552(4) Uani d . 1 . . C
H17A 0.6952 0.2097 0.6711 0.066 Uiso calc R 1 . . H
H17B 0.8176 0.3410 0.8012 0.066 Uiso calc R 1 . . H
C18 0.6172(2) 0.20770(16) 0.83119(15) 0.0511(3) Uani d . 1 . . C

loop_
_atom_site_aniso_label
_atom_site_aniso_U_11
_atom_site_aniso_U_22
_atom_site_aniso_U_33
_atom_site_aniso_U_12
_atom_site_aniso_U_13
_atom_site_aniso_U_23
N1 0.0784(11) 0.0611(9) 0.0983(12) -0.0030(8) 0.0322(10) 0.0264(9)
N2 0.0425(7) 0.0976(12) 0.0881(10) 0.0163(7) 0.0157(7) 0.0534(9)
N3 0.1156(14) 0.0829(11) 0.1020(13) 0.0518(10) 0.0537(11) 0.0668(11)
C1 0.0333(6) 0.0448(6) 0.0430(6) 0.0141(5) 0.0100(5) 0.0205(5)
C2 0.0349(5) 0.0327(5) 0.0386(6) 0.0091(4) 0.0084(4) 0.0137(4)
C3 0.0353(5) 0.0357(6) 0.0384(6) 0.0131(4) 0.0112(4) 0.0170(5)
C4 0.0325(5) 0.0382(6) 0.0369(6) 0.0084(4) 0.0096(4) 0.0141(5)
C5 0.0421(6) 0.0316(5) 0.0442(6) 0.0102(5) 0.0167(5) 0.0134(5)
C6 0.0401(6) 0.0394(6) 0.0513(7) 0.0186(5) 0.0195(5) 0.0246(5)
C7 0.0437(7) 0.0675(9) 0.0607(9) 0.0242(7) 0.0003(6) 0.0230(7)
C8 0.0812(12) 0.0825(12) 0.0515(9) 0.0337(10) -0.0020(8) 0.0257(8)
C9 0.0475(7) 0.0359(6) 0.0430(6) 0.0086(5) 0.0072(5) 0.0096(5)
C10 0.0497(8) 0.0368(6) 0.0566(8) 0.0038(6) 0.0060(6) 0.0106(6)
C11 0.0526(7) 0.0449(7) 0.0498(7) 0.0228(6) 0.0079(6) 0.0211(6)
C12 0.0554(9) 0.0599(9) 0.0744(10) 0.0324(7) 0.0175(7) 0.0201(8)
C13 0.0393(6) 0.0546(8) 0.0401(6) 0.0080(6) 0.0058(5) 0.0157(6)
C14 0.0370(6) 0.0521(7) 0.0530(7) 0.0092(5) 0.0026(5) 0.0263(6)
C15 0.0675(9) 0.0341(6) 0.0627(9) 0.0133(6) 0.0182(7) 0.0090(6)
C16 0.0639(10) 0.0401(7) 0.0831(12) -0.0020(7) 0.0070(8) 0.0195(8)
C17 0.0562(8) 0.0540(8) 0.0794(10) 0.0326(7) 0.0307(7) 0.0396(8)
C18 0.0611(8) 0.0447(7) 0.0590(8) 0.0268(6) 0.0165(7) 0.0269(6)

loop_
_atom_type_symbol
_atom_type_description
_atom_type_scat_dispersion_real
_atom_type_scat_dispersion_imag
_atom_type_scat_source
C C 0.0033 0.0016 'International Tables Vol C Tables 4.2.6.8 and 6.1.1.4'
H H 0.0000 0.0000 'International Tables Vol C Tables 4.2.6.8 and 6.1.1.4'
N N 0.0061 0.0033 'International Tables Vol C Tables 4.2.6.8 and 6.1.1.4'

loop_
_geom_angle_atom_site_label_1
_geom_angle_atom_site_label_2
_geom_angle_atom_site_label_3
_geom_angle
C2 C1 C6 118.84(11)
C2 C1 C7 119.70(12)
C6 C1 C7 121.43(12)
C3 C2 C1 121.34(11)
C3 C2 C9 119.06(11)
C1 C2 C9 119.59(11)
C2 C3 C4 118.70(10)
C2 C3 C11 120.23(11)
C4 C3 C11 121.07(11)
C5 C4 C3 121.08(11)
C5 C4 C13 119.75(11)
C3 C4 C13 119.16(11)
C6 C5 C4 118.95(11)
C6 C5 C15 120.39(12)
C4 C5 C15 120.65(12)
C5 C6 C1 121.09(11)
C5 C6 C17 119.69(12)
C1 C6 C17 119.22(12)
C1 C7 C8 112.09(13)
C10 C9 C2 111.36(11)
N1 C10 C9 178.26(17)
C3 C11 C12 113.72(12)
C14 C13 C4 112.72(11)
N2 C14 C13 179.47(15)
C16 C15 C5 114.30(12)
C18 C17 C6 113.08(11)
N3 C18 C17 178.93(18)

loop_
_geom_bond_atom_site_label_1
_geom_bond_atom_site_label_2
_geom_bond_site_symmetry_2
_geom_bond_distance
_geom_bond_publ_flag
N1 C10 . 1.137(2) ?
N2 C14 . 1.1329(19) ?
N3 C18 . 1.129(2) ?
C1 C2 . 1.4026(16) ?
C1 C6 . 1.4047(18) ?
C1 C7 . 1.5180(18) ?
C2 C3 . 1.4023(16) ?
C2 C9 . 1.5286(16) ?
C3 C4 . 1.4070(16) ?
C3 C11 . 1.5172(16) ?
C4 C5 . 1.4042(17) ?
C4 C13 . 1.5270(17) ?
C5 C6 . 1.4024(18) ?
C5 C15 . 1.5212(17) ?
C6 C17 . 1.5257(17) ?
C7 C8 . 1.526(3) ?
C9 C10 . 1.463(2) ?
C11 C12 . 1.523(2) ?
C13 C14 . 1.4569(19) ?
C15 C16 . 1.516(2) ?
C17 C18 . 1.455(2) ?

loop_
_cod_related_entry_id
_cod_related_entry_database
_cod_related_entry_code
1 ChemSpider 21105607
